data_4514967
loop_
_publ_author_name
'Azizpoor Fard, Mahmood'
'Behnia, Ava'
'Puddephatt, Richard J.'

_publ_section_title
;
 Models for Cooperative Catalysis: Oxidative Addition Reactions of
 Dimethylplatinum(II) Complexes with Ligands Having Both NH and OH
 Functionality.
;
_journal_issue 1
_journal_name_full 'ACS omega'
_journal_page_first 257
_journal_page_last 268
_journal_paper_doi 10.1021/acsomega.8b03089
_journal_volume 4
_journal_year 2019
_chemical_formula_sum 'C15 H22 N2 O2 Pt'
_chemical_formula_weight 457.43
_space_group_crystal_system monoclinic
_space_group_IT_number 14
_space_group_name_Hall '-P 2yn'
_space_group_name_H-M_alt 'P 1 21/n 1'
_symmetry_space_group_name_Hall '-P 2yn'
_symmetry_space_group_name_H-M 'P 1 21/n 1'
_atom_sites_solution_hydrogens mixed
_atom_sites_solution_primary dual
_atom_sites_solution_secondary difmap
_audit_creation_method SHELXL-2016/6
_cell_angle_alpha 90
_cell_angle_beta 108.793(13)
_cell_angle_gamma 90
_cell_formula_units_Z 4
_cell_length_a 9.289(2)
_cell_length_b 12.287(3)
_cell_length_c 14.269(4)
_cell_measurement_reflns_used 9881
_cell_measurement_temperature 110
_cell_measurement_theta_max 41.06
_cell_measurement_theta_min 3.64
_cell_volume 1541.8(7)
_computing_cell_refinement SAINT
_computing_data_collection Apex2
_computing_data_reduction SAINT
_computing_molecular_graphics NRCVAX
_computing_publication_material cif2tables.py
_computing_structure_refinement SHELXL
_computing_structure_solution SHELXT
_diffrn_ambient_temperature 110
_diffrn_detector 'CCD plate'
_diffrn_detector_type 'Bruker Apex2'
_diffrn_measured_fraction_theta_full 0.997
_diffrn_measured_fraction_theta_max 0.996
_diffrn_measurement_device '\k-geometry diffractometer'
_diffrn_measurement_device_type 'Bruker Kappa Axis Apex2'
_diffrn_measurement_method 'phi and omega scans'
_diffrn_radiation_type MoK\a
_diffrn_radiation_wavelength 0.71073
_diffrn_reflns_av_R_equivalents 0.0527
_diffrn_reflns_av_unetI/netI 0.0413
_diffrn_reflns_Laue_measured_fraction_full 0.997
_diffrn_reflns_Laue_measured_fraction_max 0.996
_diffrn_reflns_limit_h_max 16
_diffrn_reflns_limit_h_min -17
_diffrn_reflns_limit_k_max 22
_diffrn_reflns_limit_k_min -22
_diffrn_reflns_limit_l_max 26
_diffrn_reflns_limit_l_min -26
_diffrn_reflns_number 62523
_diffrn_reflns_point_group_measured_fraction_full 0.997
_diffrn_reflns_point_group_measured_fraction_max 0.996
_diffrn_reflns_theta_full 25.242
_diffrn_reflns_theta_max 41.446
_diffrn_reflns_theta_min 3.145
_diffrn_source 'sealed tube'
_exptl_absorpt_coefficient_mu 9.105
_exptl_absorpt_correction_T_max 0.7481
_exptl_absorpt_correction_T_min 0.6162
_exptl_absorpt_correction_type multi-scan
_exptl_absorpt_process_details SADABS
_exptl_crystal_colour orange
_exptl_crystal_density_diffrn 1.971
_exptl_crystal_description blcok
_exptl_crystal_F_000 880
_exptl_crystal_size_max 0.093
_exptl_crystal_size_mid 0.078
_exptl_crystal_size_min 0.056
_refine_diff_density_max 2.171
_refine_diff_density_min -1.821
_refine_diff_density_rms 0.211
_refine_ls_extinction_method none
_refine_ls_goodness_of_fit_ref 0.961
_refine_ls_hydrogen_treatment constr
_refine_ls_matrix_type full
_refine_ls_number_parameters 181
_refine_ls_number_reflns 10386
_refine_ls_number_restraints 0
_refine_ls_restrained_S_all 0.961
_refine_ls_R_factor_all 0.0503
_refine_ls_R_factor_gt 0.0296
_refine_ls_shift/su_max 0.003
_refine_ls_shift/su_mean 0.000
_refine_ls_structure_factor_coef Fsqd
_refine_ls_weighting_details 'w=1/[\s^2^(Fo^2^)+(0.0379P)^2^+0.6831P] where P=(Fo^2^+2Fc^2^)/3'
_refine_ls_weighting_scheme calc
_refine_ls_wR_factor_gt 0.0651
_refine_ls_wR_factor_ref 0.0726
_reflns_Friedel_coverage 0.000
_reflns_number_gt 7861
_reflns_number_total 10386
_reflns_threshold_expression 'I > 2\s(I)'
_cod_data_source_file ao8b03089_si_002.cif
_cod_data_source_block Complex_7_H2O
_cod_original_cell_volume 1541.6(7)
_cod_database_code 4514967
_shelx_shelxl_version_number 2016/6
_shelx_space_group_comment
;
The symmetry employed for this shelxl refinement is uniquely defined
by the following loop, which should always be used as a source of
symmetry information in preference to the above space-group names.
They are only intended as comments.
;
_shelx_estimated_absorpt_t_min 0.485
_shelx_estimated_absorpt_t_max 0.630

loop_
_space_group_symop_operation_xyz
'x, y, z'
'-x+1/2, y+1/2, -z+1/2'
'-x, -y, -z'
'x-1/2, -y-1/2, z-1/2'

loop_
_atom_site_label
_atom_site_type_symbol
_atom_site_fract_x
_atom_site_fract_y
_atom_site_fract_z
_atom_site_U_iso_or_equiv
_atom_site_adp_type
_atom_site_occupancy
_atom_site_site_symmetry_order
_atom_site_calc_flag
_atom_site_refinement_flags_posn
_atom_site_refinement_flags_adp
Pt1 Pt 0.65345(2) 0.68412(2) 0.35047(2) 0.01301(2) Uani 1 1 d . .
O1 O 0.86978(18) 0.60785(14) 0.37274(12) 0.0158(3) Uani 1 1 d . .
N1 N 0.5452(2) 0.53819(15) 0.27606(14) 0.0141(3) Uani 1 1 d . .
N2 N 0.6672(2) 0.70621(15) 0.20326(15) 0.0144(3) Uani 1 1 d . .
H2D H 0.669061 0.785494 0.187848 0.017 Uiso 1 1 calc R U
C1 C 0.4473(3) 0.7568(2) 0.3265(2) 0.0232(5) Uani 1 1 d . .
H1A H 0.366214 0.703520 0.298597 0.035 Uiso 1 1 calc R U
H1B H 0.440289 0.784292 0.389349 0.035 Uiso 1 1 calc R U
H1C H 0.436330 0.817348 0.280062 0.035 Uiso 1 1 calc R U
C2 C 0.6509(3) 0.6457(2) 0.4891(2) 0.0240(5) Uani 1 1 d . .
H2A H 0.606438 0.573147 0.488145 0.036 Uiso 1 1 calc R U
H2B H 0.755070 0.645984 0.535293 0.036 Uiso 1 1 calc R U
H2C H 0.589819 0.699360 0.510408 0.036 Uiso 1 1 calc R U
C3 C 0.7499(3) 0.8293(2) 0.4021(2) 0.0212(5) Uani 1 1 d . .
H3A H 0.766907 0.870554 0.347909 0.032 Uiso 1 1 calc R U
H3B H 0.682054 0.870420 0.429334 0.032 Uiso 1 1 calc R U
H3C H 0.847305 0.817045 0.454218 0.032 Uiso 1 1 calc R U
C4 C 0.5174(3) 0.44511(19) 0.31694(18) 0.0174(4) Uani 1 1 d . .
H4A H 0.554078 0.437721 0.386929 0.021 Uiso 1 1 calc R U
C5 C 0.4373(3) 0.36002(19) 0.2606(2) 0.0188(4) Uani 1 1 d . .
H5A H 0.418160 0.295603 0.291523 0.023 Uiso 1 1 calc R U
C6 C 0.3856(3) 0.3699(2) 0.1591(2) 0.0188(4) Uani 1 1 d . .
H6A H 0.330715 0.312092 0.119024 0.023 Uiso 1 1 calc R U
C7 C 0.4144(3) 0.46529(18) 0.11574(18) 0.0165(4) Uani 1 1 d . .
H7A H 0.379564 0.473583 0.045815 0.020 Uiso 1 1 calc R U
C8 C 0.4948(2) 0.54790(18) 0.17605(17) 0.0144(3) Uani 1 1 d . .
C9 C 0.5279(3) 0.65419(19) 0.13482(18) 0.0170(4) Uani 1 1 d . .
H9A H 0.542131 0.641246 0.069889 0.020 Uiso 1 1 calc R U
H9B H 0.440236 0.703898 0.124370 0.020 Uiso 1 1 calc R U
C10 C 0.8072(3) 0.65360(18) 0.20063(17) 0.0143(3) Uani 1 1 d . .
C11 C 0.9035(3) 0.60741(18) 0.28852(17) 0.0150(4) Uani 1 1 d . .
C12 C 1.0403(3) 0.5595(2) 0.2850(2) 0.0208(4) Uani 1 1 d . .
H12A H 1.108950 0.528448 0.343307 0.025 Uiso 1 1 calc R U
C13 C 1.0756(3) 0.5572(2) 0.1974(2) 0.0239(5) Uani 1 1 d . .
H13A H 1.167161 0.523474 0.196535 0.029 Uiso 1 1 calc R U
C14 C 0.9792(3) 0.6035(2) 0.1114(2) 0.0232(5) Uani 1 1 d . .
H14A H 1.003548 0.601574 0.051632 0.028 Uiso 1 1 calc R U
C15 C 0.8457(3) 0.6528(2) 0.11459(19) 0.0187(4) Uani 1 1 d . .
H15A H 0.779830 0.686420 0.056660 0.022 Uiso 1 1 calc R U
O1S O 0.8893(2) 0.38712(15) 0.43855(15) 0.0245(4) Uani 1 1 d . .
H1S H 0.880281 0.448208 0.426289 0.037 Uiso 1 1 d R U
H2S H 0.942810 0.337561 0.467717 0.037 Uiso 1 1 d R U

loop_
_atom_site_aniso_label
_atom_site_aniso_U_11
_atom_site_aniso_U_22
_atom_site_aniso_U_33
_atom_site_aniso_U_23
_atom_site_aniso_U_13
_atom_site_aniso_U_12
Pt1 0.01221(3) 0.01459(3) 0.01216(4) -0.00162(3) 0.00381(2) 0.00016(3)
O1 0.0142(7) 0.0204(7) 0.0127(7) 0.0027(6) 0.0042(5) 0.0034(5)
N1 0.0141(7) 0.0150(7) 0.0133(8) -0.0005(6) 0.0047(6) -0.0009(6)
N2 0.0156(8) 0.0132(7) 0.0138(8) 0.0003(6) 0.0039(6) -0.0006(6)
C1 0.0151(10) 0.0256(11) 0.0293(13) -0.0060(10) 0.0076(9) 0.0030(8)
C2 0.0303(13) 0.0292(12) 0.0164(11) -0.0024(9) 0.0130(10) -0.0024(10)
C3 0.0194(10) 0.0198(10) 0.0214(11) -0.0062(8) 0.0024(9) -0.0023(8)
C4 0.0172(9) 0.0177(9) 0.0173(10) 0.0038(8) 0.0056(8) -0.0002(7)
C5 0.0176(10) 0.0162(9) 0.0231(11) 0.0030(8) 0.0072(8) -0.0009(7)
C6 0.0160(9) 0.0175(9) 0.0231(11) -0.0040(8) 0.0067(8) -0.0028(7)
C7 0.0156(9) 0.0173(9) 0.0152(9) -0.0019(7) 0.0029(7) -0.0014(7)
C8 0.0114(8) 0.0162(8) 0.0150(9) -0.0004(7) 0.0034(7) -0.0005(6)
C9 0.0164(9) 0.0173(8) 0.0134(9) 0.0021(7) -0.0005(7) -0.0014(7)
C10 0.0162(9) 0.0144(8) 0.0130(9) 0.0001(7) 0.0055(7) -0.0021(7)
C11 0.0151(9) 0.0161(8) 0.0143(9) 0.0014(7) 0.0052(7) 0.0011(7)
C12 0.0197(10) 0.0194(10) 0.0257(12) 0.0020(9) 0.0106(9) 0.0044(8)
C13 0.0239(11) 0.0202(10) 0.0336(14) -0.0022(10) 0.0178(10) 0.0010(9)
C14 0.0306(13) 0.0213(11) 0.0233(12) -0.0050(9) 0.0167(10) -0.0054(9)
C15 0.0233(11) 0.0185(9) 0.0159(10) -0.0030(8) 0.0086(8) -0.0038(8)
O1S 0.0307(10) 0.0158(7) 0.0220(9) -0.0011(7) 0.0016(8) -0.0009(7)

loop_
_atom_type_symbol
_atom_type_description
_atom_type_scat_dispersion_real
_atom_type_scat_dispersion_imag
_atom_type_scat_source
C C 0.0033 0.0016 'International Tables Vol C Tables 4.2.6.8 and 6.1.1.4'
H H 0.0000 0.0000 'International Tables Vol C Tables 4.2.6.8 and 6.1.1.4'
N N 0.0061 0.0033 'International Tables Vol C Tables 4.2.6.8 and 6.1.1.4'
O O 0.0106 0.0060 'International Tables Vol C Tables 4.2.6.8 and 6.1.1.4'
Pt Pt -1.7033 8.3905 'International Tables Vol C Tables 4.2.6.8 and 6.1.1.4'

loop_
_geom_angle_atom_site_label_1
_geom_angle_atom_site_label_2
_geom_angle_atom_site_label_3
_geom_angle
C3 Pt1 C2 89.59(12)
C3 Pt1 C1 87.53(11)
C2 Pt1 C1 87.72(12)
C3 Pt1 O1 92.72(9)
C2 Pt1 O1 93.33(10)
C1 Pt1 O1 178.92(10)
C3 Pt1 N1 172.43(10)
C2 Pt1 N1 97.77(10)
C1 Pt1 N1 91.01(9)
O1 Pt1 N1 88.61(7)
C3 Pt1 N2 94.91(10)
C2 Pt1 N2 173.32(9)
C1 Pt1 N2 97.38(10)
O1 Pt1 N2 81.55(7)
N1 Pt1 N2 77.91(7)
C11 O1 Pt1 110.38(13)
C4 N1 C8 118.8(2)
C4 N1 Pt1 128.04(16)
C8 N1 Pt1 113.12(14)
C10 N2 C9 112.63(18)
C10 N2 Pt1 107.49(14)
C9 N2 Pt1 105.78(15)
C10 N2 H2D 110.3
C9 N2 H2D 110.3
Pt1 N2 H2D 110.3
Pt1 C1 H1A 109.5
Pt1 C1 H1B 109.5
H1A C1 H1B 109.5
Pt1 C1 H1C 109.5
H1A C1 H1C 109.5
H1B C1 H1C 109.5
Pt1 C2 H2A 109.5
Pt1 C2 H2B 109.5
H2A C2 H2B 109.5
Pt1 C2 H2C 109.5
H2A C2 H2C 109.5
H2B C2 H2C 109.5
Pt1 C3 H3A 109.5
Pt1 C3 H3B 109.5
H3A C3 H3B 109.5
Pt1 C3 H3C 109.5
H3A C3 H3C 109.5
H3B C3 H3C 109.5
N1 C4 C5 122.3(2)
N1 C4 H4A 118.9
C5 C4 H4A 118.9
C6 C5 C4 119.0(2)
C6 C5 H5A 120.5
C4 C5 H5A 120.5
C5 C6 C7 119.3(2)
C5 C6 H6A 120.3
C7 C6 H6A 120.3
C8 C7 C6 119.0(2)
C8 C7 H7A 120.5
C6 C7 H7A 120.5
N1 C8 C7 121.6(2)
N1 C8 C9 116.29(19)
C7 C8 C9 122.1(2)
N2 C9 C8 111.09(18)
N2 C9 H9A 109.4
C8 C9 H9A 109.4
N2 C9 H9B 109.4
C8 C9 H9B 109.4
H9A C9 H9B 108.0
C15 C10 C11 121.1(2)
C15 C10 N2 120.7(2)
C11 C10 N2 118.1(2)
O1 C11 C10 122.4(2)
O1 C11 C12 120.4(2)
C10 C11 C12 117.2(2)
C13 C12 C11 121.0(2)
C13 C12 H12A 119.5
C11 C12 H12A 119.5
C14 C13 C12 121.0(2)
C14 C13 H13A 119.5
C12 C13 H13A 119.5
C13 C14 C15 118.4(2)
C13 C14 H14A 120.8
C15 C14 H14A 120.8
C10 C15 C14 121.3(2)
C10 C15 H15A 119.4
C14 C15 H15A 119.4
H1S O1S H2S 148.6

loop_
_geom_bond_atom_site_label_1
_geom_bond_atom_site_label_2
_geom_bond_distance
Pt1 C3 2.025(2)
Pt1 C2 2.041(3)
Pt1 C1 2.039(2)
Pt1 O1 2.1460(17)
Pt1 N1 2.1598(19)
Pt1 N2 2.162(2)
O1 C11 1.336(3)
N1 C4 1.346(3)
N1 C8 1.356(3)
N2 C10 1.463(3)
N2 C9 1.491(3)
N2 H2D 1.0000
C1 H1A 0.9800
C1 H1B 0.9800
C1 H1C 0.9800
C2 H2A 0.9800
C2 H2B 0.9800
C2 H2C 0.9800
C3 H3A 0.9800
C3 H3B 0.9800
C3 H3C 0.9800
C4 C5 1.381(3)
C4 H4A 0.9500
C5 C6 1.377(4)
C5 H5A 0.9500
C6 C7 1.391(3)
C6 H6A 0.9500
C7 C8 1.383(3)
C7 H7A 0.9500
C8 C9 1.504(3)
C9 H9A 0.9900
C9 H9B 0.9900
C10 C15 1.385(4)
C10 C11 1.404(3)
C11 C12 1.416(3)
C12 C13 1.390(4)
C12 H12A 0.9500
C13 C14 1.387(4)
C13 H13A 0.9500
C14 C15 1.394(4)
C14 H14A 0.9500
C15 H15A 0.9500
O1S H1S 0.7691
O1S H2S 0.8111

loop_
_geom_torsion_atom_site_label_1
_geom_torsion_atom_site_label_2
_geom_torsion_atom_site_label_3
_geom_torsion_atom_site_label_4
_geom_torsion
C8 N1 C4 C5 -1.0(3)
Pt1 N1 C4 C5 175.33(18)
N1 C4 C5 C6 0.8(4)
C4 C5 C6 C7 -0.3(4)
C5 C6 C7 C8 0.1(4)
C4 N1 C8 C7 0.7(3)
Pt1 N1 C8 C7 -176.14(17)
C4 N1 C8 C9 179.4(2)
Pt1 N1 C8 C9 2.5(2)
C6 C7 C8 N1 -0.3(3)
C6 C7 C8 C9 -178.8(2)
C10 N2 C9 C8 75.4(2)
Pt1 N2 C9 C8 -41.7(2)
N1 C8 C9 N2 27.2(3)
C7 C8 C9 N2 -154.1(2)
C9 N2 C10 C15 62.8(3)
Pt1 N2 C10 C15 178.88(17)
C9 N2 C10 C11 -119.4(2)
Pt1 N2 C10 C11 -3.2(2)
Pt1 O1 C11 C10 1.1(3)
Pt1 O1 C11 C12 -178.98(18)
C15 C10 C11 O1 179.5(2)
N2 C10 C11 O1 1.6(3)
C15 C10 C11 C12 -0.5(3)
N2 C10 C11 C12 -178.4(2)
O1 C11 C12 C13 179.1(2)
C10 C11 C12 C13 -1.0(4)
C11 C12 C13 C14 1.1(4)
C12 C13 C14 C15 0.2(4)
C11 C10 C15 C14 1.8(4)
N2 C10 C15 C14 179.6(2)
C13 C14 C15 C10 -1.6(4)
